data_7005625
loop_
_publ_author_name
'Lipstman, Sophia'
'Muniappan, Sankar'
'George, Sumod'
'Goldberg, Israel'

_publ_section_title
;
 Framework coordination polymers of tetra(4-carboxyphenyl)porphyrin and
 lanthanide ions in crystalline solids.
;
_journal_issue 30
_journal_name_full 'Dalton transactions (Cambridge, England : 2003)'
_journal_page_first 3273
_journal_page_last 3281
_journal_paper_doi 10.1039/b703698a
_journal_year 2007
_chemical_formula_moiety 'C48 H31 Gd N4 O10'
_chemical_formula_sum 'C48 H31 Gd N4 O10'
_chemical_formula_weight 981.02
_chemical_name_systematic
;
?
;
_space_group_IT_number 15
_symmetry_cell_setting monoclinic
_symmetry_space_group_name_Hall '-C 2yc'
_symmetry_space_group_name_H-M 'C 1 2/c 1'
_atom_sites_solution_hydrogens geom
_atom_sites_solution_primary direct
_atom_sites_solution_secondary difmap
_audit_creation_method SHELXL-97
_cell_angle_alpha 90.00
_cell_angle_beta 106.1315(16)
_cell_angle_gamma 90.00
_cell_formula_units_Z 4
_cell_length_a 21.3667(4)
_cell_length_b 26.5131(6)
_cell_length_c 9.6096(2)
_cell_measurement_reflns_used 6060
_cell_measurement_temperature 110(2)
_cell_measurement_theta_max 28.26
_cell_measurement_theta_min 1.41
_cell_volume 5229.47(19)
_computing_cell_refinement Denzo
_computing_data_collection 'Collect, Nonius B.V.'
_computing_data_reduction 'Denzo & Scalepack'
_computing_structure_refinement 'SHELXL-97 (Sheldrick, 1997)'
_computing_structure_solution SIR-97
_diffrn_ambient_temperature 110(2)
_diffrn_detector_area_resol_mean 12.8
_diffrn_measured_fraction_theta_full 0.967
_diffrn_measured_fraction_theta_max 0.967
_diffrn_measurement_device_type 'Nonius KappaCCD'
_diffrn_measurement_method '1 deg. \f & \w scans'
_diffrn_radiation_monochromator graphite
_diffrn_radiation_source 'fine-focus sealed tube'
_diffrn_radiation_type MoK\a
_diffrn_radiation_wavelength 0.71073
_diffrn_reflns_av_R_equivalents 0.0670
_diffrn_reflns_av_sigmaI/netI 0.0606
_diffrn_reflns_limit_h_max 28
_diffrn_reflns_limit_h_min 0
_diffrn_reflns_limit_k_max 34
_diffrn_reflns_limit_k_min 0
_diffrn_reflns_limit_l_max 12
_diffrn_reflns_limit_l_min -12
_diffrn_reflns_number 24189
_diffrn_reflns_theta_full 28.26
_diffrn_reflns_theta_max 28.26
_diffrn_reflns_theta_min 2.51
_diffrn_standards_number 0
_exptl_absorpt_coefficient_mu 1.321
_exptl_absorpt_correction_T_max 0.8792
_exptl_absorpt_correction_T_min 0.6200
_exptl_absorpt_correction_type multi-scan
_exptl_absorpt_process_details 'Blessing, 1995'
_exptl_crystal_colour purple
_exptl_crystal_density_diffrn 1.246
_exptl_crystal_density_method 'not measured'
_exptl_crystal_description prism
_exptl_crystal_F_000 1964
_exptl_crystal_size_max 0.40
_exptl_crystal_size_mid 0.25
_exptl_crystal_size_min 0.10
_refine_diff_density_max 1.833
_refine_diff_density_min -1.510
_refine_diff_density_rms 0.115
_refine_ls_extinction_method none
_refine_ls_goodness_of_fit_ref 1.101
_refine_ls_hydrogen_treatment constr
_refine_ls_matrix_type full
_refine_ls_number_parameters 290
_refine_ls_number_reflns 6269
_refine_ls_number_restraints 0
_refine_ls_restrained_S_all 1.101
_refine_ls_R_factor_all 0.0507
_refine_ls_R_factor_gt 0.0401
_refine_ls_shift/su_max 0.001
_refine_ls_shift/su_mean 0.000
_refine_ls_structure_factor_coef Fsqd
_refine_ls_weighting_details 'calc w=1/[\s^2^(Fo^2^)+(0.0541P)^2^+0.0000P] where P=(Fo^2^+2Fc^2^)/3'
_refine_ls_weighting_scheme calc
_refine_ls_wR_factor_gt 0.0970
_refine_ls_wR_factor_ref 0.0994
_reflns_number_gt 5154
_reflns_number_total 6269
_reflns_threshold_expression >2sigma(I)
_cod_data_source_file b703698a.txt
_cod_data_source_block Compound-4
_cod_original_sg_symbol_H-M C2/c
_cod_database_code 7005625

loop_
_symmetry_equiv_pos_as_xyz
'x, y, z'
'-x, y, -z+1/2'
'x+1/2, y+1/2, z'
'-x+1/2, y+1/2, -z+1/2'
'-x, -y, -z'
'x, -y, z-1/2'
'-x+1/2, -y+1/2, -z'
'x+1/2, -y+1/2, z-1/2'

loop_
_atom_site_label
_atom_site_type_symbol
_atom_site_fract_x
_atom_site_fract_y
_atom_site_fract_z
_atom_site_U_iso_or_equiv
_atom_site_adp_type
_atom_site_occupancy
_atom_site_symmetry_multiplicity
_atom_site_calc_flag
_atom_site_refinement_flags
_atom_site_disorder_assembly
_atom_site_disorder_group
Gd Gd 0.5000 0.510150(9) 0.7500 0.01537(8) Uani 1 2 d S . .
C1 C 0.5000 -0.07742(17) 0.7500 0.0172(9) Uani 1 2 d S . .
C2 C 0.54040(15) -0.05269(13) 0.8722(3) 0.0194(7) Uani 1 1 d . . .
C3 C 0.57982(15) -0.07648(13) 1.0013(3) 0.0201(7) Uani 1 1 d . . .
H3 H 0.5792 -0.1112 1.0254 0.024 Uiso 1 1 calc R . .
C4 C 0.61809(15) -0.04032(13) 1.0825(3) 0.0203(7) Uani 1 1 d . . .
H4 H 0.6498 -0.0451 1.1728 0.024 Uiso 1 1 calc R . .
C5 C 0.60147(15) 0.00650(12) 1.0061(3) 0.0160(6) Uani 1 1 d . . .
C6 C 0.63441(14) 0.05292(13) 1.0431(3) 0.0175(7) Uani 1 1 d . . .
C7 C 0.61521(15) 0.09883(13) 0.9747(3) 0.0192(7) Uani 1 1 d . . .
C8 C 0.64995(16) 0.14598(14) 1.0088(4) 0.0256(8) Uani 1 1 d . . .
H8 H 0.6917 0.1506 1.0752 0.031 Uiso 1 1 calc R . .
C9 C 0.61222(17) 0.18237(14) 0.9291(4) 0.0271(8) Uani 1 1 d . . .
H9 H 0.6226 0.2172 0.9297 0.033 Uiso 1 1 calc R . .
C10 C 0.55316(15) 0.15866(12) 0.8425(3) 0.0186(7) Uani 1 1 d . . .
C11 C 0.5000 0.18362(18) 0.7500 0.0203(10) Uani 1 2 d S . .
N12 N 0.55297(13) -0.00169(10) 0.8819(3) 0.0183(6) Uani 1 1 d . . .
H12 H 0.5333 0.0214 0.8193 0.022 Uiso 0.50 1 calc PR . .
N13 N 0.55811(13) 0.10787(10) 0.8700(3) 0.0191(6) Uani 1 1 d . . .
H13 H 0.5294 0.0849 0.8274 0.023 Uiso 0.50 1 calc PR . .
C14 C 0.5000 -0.13412(18) 0.7500 0.0214(10) Uani 1 2 d S . .
C15 C 0.55717(18) -0.16093(14) 0.7596(4) 0.0263(8) Uani 1 1 d . . .
H15 H 0.5965 -0.1431 0.7664 0.032 Uiso 1 1 calc R . .
C16 C 0.55759(19) -0.21314(14) 0.7596(4) 0.0286(8) Uani 1 1 d . . .
H16 H 0.5969 -0.2308 0.7660 0.034 Uiso 1 1 calc R . .
C17 C 0.5000 -0.2398(2) 0.7500 0.0285(12) Uani 1 2 d S . .
C18 C 0.5000 -0.2969(2) 0.7500 0.0355(14) Uani 1 2 d S . .
O19 O 0.44952(15) -0.31945(10) 0.7630(3) 0.0376(7) Uani 1 1 d . . .
H19 H 0.4589 -0.3486 0.7869 0.052 Uiso 0.50 1 d P . .
C20 C 0.69921(14) 0.05135(12) 1.1546(3) 0.0177(7) Uani 1 1 d . . .
C21 C 0.75594(15) 0.05740(14) 1.1091(3) 0.0213(7) Uani 1 1 d . . .
H21 H 0.7521 0.0659 1.0111 0.026 Uiso 1 1 calc R . .
C22 C 0.81700(15) 0.05125(13) 1.2040(3) 0.0202(7) Uani 1 1 d . . .
H22 H 0.8546 0.0540 1.1702 0.024 Uiso 1 1 calc R . .
C23 C 0.82353(15) 0.04098(12) 1.3490(3) 0.0174(6) Uani 1 1 d . . .
C24 C 0.76828(15) 0.03904(13) 1.3976(3) 0.0195(7) Uani 1 1 d . . .
H24 H 0.7726 0.0342 1.4978 0.023 Uiso 1 1 calc R . .
C25 C 0.70656(15) 0.04404(13) 1.3015(3) 0.0216(7) Uani 1 1 d . . .
H25 H 0.6692 0.0425 1.3365 0.026 Uiso 1 1 calc R . .
C26 C 0.88963(15) 0.02923(13) 1.4488(3) 0.0175(6) Uani 1 1 d . . .
O27 O 0.89720(11) 0.03094(10) 1.5834(2) 0.0225(5) Uani 1 1 d . . .
O28 O 0.93461(10) 0.01691(8) 1.3933(2) 0.0193(5) Uani 1 1 d . . .
C29 C 0.5000 0.23923(19) 0.7500 0.0210(10) Uani 1 2 d S . .
C30 C 0.4924(2) 0.26618(15) 0.6242(4) 0.0365(10) Uani 1 1 d . . .
H30 H 0.4878 0.2486 0.5357 0.044 Uiso 1 1 calc R . .
C31 C 0.4912(2) 0.31861(15) 0.6238(4) 0.0391(10) Uani 1 1 d . . .
H31 H 0.4843 0.3363 0.5348 0.047 Uiso 1 1 calc R . .
C32 C 0.5000 0.34514(19) 0.7500 0.0217(10) Uani 1 2 d S . .
C33 C 0.5000 0.40130(18) 0.7500 0.0176(9) Uani 1 2 d S . .
O34 O 0.46290(10) 0.42489(8) 0.6441(2) 0.0182(5) Uani 1 1 d . . .
O35 O 0.53080(13) 0.58433(9) 0.6395(2) 0.0270(6) Uani 1 1 d . . .
H35A H 0.5415 0.5795 0.5493 0.040 Uiso 1 1 d R . .
H35B H 0.5523 0.5634 0.7058 0.040 Uiso 1 1 d R . .

loop_
_atom_site_aniso_label
_atom_site_aniso_U_11
_atom_site_aniso_U_22
_atom_site_aniso_U_33
_atom_site_aniso_U_23
_atom_site_aniso_U_13
_atom_site_aniso_U_12
Gd 0.01469(12) 0.01308(13) 0.01435(12) 0.000 -0.00259(8) 0.000
C1 0.018(2) 0.012(2) 0.021(2) 0.000 0.0037(19) 0.000
C2 0.0180(16) 0.0159(18) 0.0222(16) 0.0014(13) 0.0021(13) 0.0004(13)
C3 0.0208(16) 0.0152(18) 0.0214(16) 0.0009(13) 0.0012(14) 0.0009(13)
C4 0.0189(16) 0.0194(19) 0.0202(16) -0.0003(13) 0.0016(13) 0.0045(13)
C5 0.0127(14) 0.0172(17) 0.0161(14) 0.0001(12) 0.0005(12) 0.0008(12)
C6 0.0137(15) 0.0188(18) 0.0172(15) 0.0008(12) -0.0005(13) 0.0004(12)
C7 0.0129(15) 0.0176(18) 0.0230(16) -0.0014(13) -0.0016(13) -0.0012(13)
C8 0.0182(17) 0.023(2) 0.0266(17) -0.0025(14) -0.0086(14) -0.0034(14)
C9 0.0248(18) 0.0146(19) 0.0333(19) -0.0004(14) -0.0063(15) -0.0049(14)
C10 0.0210(16) 0.0124(17) 0.0189(15) -0.0014(12) -0.0004(14) -0.0018(13)
C11 0.021(2) 0.015(3) 0.020(2) 0.000 -0.0021(19) 0.000
N12 0.0141(13) 0.0171(18) 0.0202(13) 0.0000(10) -0.0011(11) 0.0011(10)
N13 0.0164(13) 0.0142(15) 0.0213(14) 0.0011(11) -0.0039(11) -0.0015(11)
C14 0.029(3) 0.016(3) 0.017(2) 0.000 0.004(2) 0.000
C15 0.0286(19) 0.020(2) 0.0304(19) -0.0011(15) 0.0080(16) -0.0009(15)
C16 0.039(2) 0.017(2) 0.0287(19) 0.0010(14) 0.0086(17) 0.0035(16)
C17 0.045(3) 0.023(3) 0.014(2) 0.000 0.002(2) 0.000
C18 0.066(4) 0.025(3) 0.014(2) 0.000 0.008(3) 0.000
O19 0.0615(19) 0.0125(14) 0.0384(15) 0.0039(11) 0.0130(14) -0.0028(13)
C20 0.0157(15) 0.0140(17) 0.0191(15) -0.0015(12) -0.0026(13) -0.0003(12)
C21 0.0178(16) 0.029(2) 0.0137(14) 0.0011(13) -0.0017(13) 0.0024(14)
C22 0.0158(15) 0.0235(19) 0.0191(15) 0.0029(13) 0.0014(13) 0.0025(13)
C23 0.0153(15) 0.0159(18) 0.0169(14) -0.0010(12) -0.0024(13) 0.0006(12)
C24 0.0206(16) 0.0219(19) 0.0141(14) 0.0024(13) 0.0015(13) 0.0011(13)
C25 0.0160(15) 0.028(2) 0.0204(16) 0.0037(13) 0.0040(13) 0.0012(13)
C26 0.0196(16) 0.0140(16) 0.0136(14) 0.0016(12) -0.0044(13) -0.0020(13)
O27 0.0187(11) 0.0282(14) 0.0165(11) 0.0029(10) -0.0018(9) 0.0032(10)
O28 0.0133(11) 0.0221(15) 0.0203(11) -0.0011(9) 0.0009(9) 0.0019(9)
C29 0.016(2) 0.018(3) 0.022(2) 0.000 -0.0060(19) 0.000
C30 0.067(3) 0.023(2) 0.0183(17) -0.0031(15) 0.0096(19) 0.0041(19)
C31 0.077(3) 0.019(2) 0.0194(18) 0.0003(15) 0.010(2) 0.000(2)
C32 0.022(2) 0.016(3) 0.023(2) 0.000 -0.001(2) 0.000
C33 0.018(2) 0.017(2) 0.019(2) 0.000 0.0075(19) 0.000
O34 0.0202(11) 0.0150(12) 0.0158(10) 0.0013(9) -0.0009(9) -0.0004(9)
O35 0.0463(15) 0.0184(14) 0.0151(11) 0.0034(9) 0.0067(11) -0.0018(11)

loop_
_atom_type_symbol
_atom_type_description
_atom_type_scat_dispersion_real
_atom_type_scat_dispersion_imag
_atom_type_scat_source
C C 0.0033 0.0016 'International Tables Vol C Tables 4.2.6.8 and 6.1.1.4'
H H 0.0000 0.0000 'International Tables Vol C Tables 4.2.6.8 and 6.1.1.4'
N N 0.0061 0.0033 'International Tables Vol C Tables 4.2.6.8 and 6.1.1.4'
O O 0.0106 0.0060 'International Tables Vol C Tables 4.2.6.8 and 6.1.1.4'
Gd Gd -0.1653 3.9035 'International Tables Vol C Tables 4.2.6.8 and 6.1.1.4'

loop_
_geom_angle_atom_site_label_1
_geom_angle_atom_site_label_2
_geom_angle_atom_site_label_3
_geom_angle
_geom_angle_site_symmetry_1
_geom_angle_site_symmetry_3
_geom_angle_publ_flag
O28 Gd O28 144.14(11) 7_657 8_455 ?
O28 Gd O27 82.93(8) 7_657 4_657 ?
O28 Gd O27 105.35(8) 8_455 4_657 ?
O28 Gd O27 105.35(8) 7_657 3_454 ?
O28 Gd O27 82.92(8) 8_455 3_454 ?
O27 Gd O27 153.40(12) 4_657 3_454 ?
O28 Gd O35 142.45(8) 7_657 2_656 ?
O28 Gd O35 73.09(8) 8_455 2_656 ?
O27 Gd O35 80.20(8) 4_657 2_656 ?
O27 Gd O35 78.17(8) 3_454 2_656 ?
O28 Gd O35 73.09(8) 7_657 . ?
O28 Gd O35 142.45(8) 8_455 . ?
O27 Gd O35 78.17(8) 4_657 . ?
O27 Gd O35 80.20(8) 3_454 . ?
O35 Gd O35 70.74(11) 2_656 . ?
O28 Gd O34 77.84(7) 7_657 2_656 ?
O28 Gd O34 69.97(7) 8_455 2_656 ?
O27 Gd O34 78.98(8) 4_657 2_656 ?
O27 Gd O34 127.20(8) 3_454 2_656 ?
O35 Gd O34 130.43(7) 2_656 2_656 ?
O35 Gd O34 144.81(8) . 2_656 ?
O28 Gd O34 69.97(7) 7_657 . ?
O28 Gd O34 77.83(7) 8_455 . ?
O27 Gd O34 127.20(8) 4_657 . ?
O27 Gd O34 78.98(8) 3_454 . ?
O35 Gd O34 144.81(8) 2_656 . ?
O35 Gd O34 130.43(7) . . ?
O34 Gd O34 52.01(10) 2_656 . ?
O28 Gd C33 72.07(6) 7_657 . ?
O28 Gd C33 72.07(6) 8_455 . ?
O27 Gd C33 103.30(6) 4_657 . ?
O27 Gd C33 103.30(6) 3_454 . ?
O35 Gd C33 144.63(6) 2_656 . ?
O35 Gd C33 144.63(6) . . ?
O34 Gd C33 26.01(5) 2_656 . ?
O34 Gd C33 26.01(5) . . ?
O28 Gd H35B 67.3 7_657 . ?
O28 Gd H35B 147.0 8_455 . ?
O27 Gd H35B 59.8 4_657 . ?
O27 Gd H35B 99.5 3_454 . ?
O35 Gd H35B 75.2 2_656 . ?
O35 Gd H35B 19.3 . . ?
O34 Gd H35B 127.8 2_656 . ?
O34 Gd H35B 135.1 . . ?
C33 Gd H35B 137.3 . . ?
C2 C1 C2 124.6(4) 2_656 . ?
C2 C1 C14 117.7(2) 2_656 . ?
C2 C1 C14 117.7(2) . . ?
N12 C2 C1 125.1(3) . . ?
N12 C2 C3 108.4(3) . . ?
C1 C2 C3 126.2(3) . . ?
C4 C3 C2 107.5(3) . . ?
C4 C3 H3 126.2 . . ?
C2 C3 H3 126.2 . . ?
C3 C4 C5 107.0(3) . . ?
C3 C4 H4 126.5 . . ?
C5 C4 H4 126.5 . . ?
N12 C5 C6 124.3(3) . . ?
N12 C5 C4 109.3(3) . . ?
C6 C5 C4 126.1(3) . . ?
C7 C6 C5 125.6(3) . . ?
C7 C6 C20 117.1(3) . . ?
C5 C6 C20 116.9(3) . . ?
N13 C7 C6 125.9(3) . . ?
N13 C7 C8 108.2(3) . . ?
C6 C7 C8 125.8(3) . . ?
C9 C8 C7 107.5(3) . . ?
C9 C8 H8 126.2 . . ?
C7 C8 H8 126.2 . . ?
C8 C9 C10 107.7(3) . . ?
C8 C9 H9 126.2 . . ?
C10 C9 H9 126.2 . . ?
N13 C10 C11 126.3(3) . . ?
N13 C10 C9 107.9(3) . . ?
C11 C10 C9 125.7(3) . . ?
C10 C11 C10 123.5(4) 2_656 . ?
C10 C11 C29 118.2(2) 2_656 . ?
C10 C11 C29 118.2(2) . . ?
C5 N12 C2 107.6(3) . . ?
C5 N12 H12 126.2 . . ?
C2 N12 H12 126.2 . . ?
C7 N13 C10 108.6(3) . . ?
C7 N13 H13 125.7 . . ?
C10 N13 H13 125.7 . . ?
C15 C14 C15 118.7(5) . 2_656 ?
C15 C14 C1 120.7(2) . . ?
C15 C14 C1 120.7(2) 2_656 . ?
C16 C15 C14 121.0(3) . . ?
C16 C15 H15 119.5 . . ?
C14 C15 H15 119.5 . . ?
C15 C16 C17 120.0(4) . . ?
C15 C16 H16 120.0 . . ?
C17 C16 H16 120.0 . . ?
C16 C17 C16 119.3(5) . 2_656 ?
C16 C17 C18 120.4(2) . . ?
C16 C17 C18 120.4(2) 2_656 . ?
O19 C18 O19 123.8(5) 2_656 . ?
O19 C18 C17 118.1(3) 2_656 . ?
O19 C18 C17 118.1(3) . . ?
C18 O19 H19 109.0 . . ?
C25 C20 C21 117.9(3) . . ?
C25 C20 C6 123.5(3) . . ?
C21 C20 C6 118.6(3) . . ?
C22 C21 C20 121.3(3) . . ?
C22 C21 H21 119.3 . . ?
C20 C21 H21 119.3 . . ?
C21 C22 C23 120.0(3) . . ?
C21 C22 H22 120.0 . . ?
C23 C22 H22 120.0 . . ?
C24 C23 C22 119.2(3) . . ?
C24 C23 C26 121.0(3) . . ?
C22 C23 C26 119.7(3) . . ?
C23 C24 C25 120.8(3) . . ?
C23 C24 H24 119.6 . . ?
C25 C24 H24 119.6 . . ?
C20 C25 C24 120.5(3) . . ?
C20 C25 H25 119.8 . . ?
C24 C25 H25 119.8 . . ?
O27 C26 O28 123.2(3) . . ?
O27 C26 C23 118.6(3) . . ?
O28 C26 C23 118.3(3) . . ?
C26 O27 Gd 120.7(2) . 3_546 ?
C26 O28 Gd 168.3(2) . 7_657 ?
C30 C29 C30 117.4(5) 2_656 . ?
C30 C29 C11 121.3(2) 2_656 . ?
C30 C29 C11 121.3(2) . . ?
C29 C30 C31 121.3(3) . . ?
C29 C30 H30 119.3 . . ?
C31 C30 H30 119.3 . . ?
C32 C31 C30 120.9(4) . . ?
C32 C31 H31 119.5 . . ?
C30 C31 H31 119.5 . . ?
C31 C32 C31 118.2(5) 2_656 . ?
C31 C32 C33 120.9(2) 2_656 . ?
C31 C32 C33 120.9(2) . . ?
O34 C33 O34 120.9(4) 2_656 . ?
O34 C33 C32 119.6(2) 2_656 . ?
O34 C33 C32 119.6(2) . . ?
O34 C33 Gd 60.4(2) 2_656 . ?
O34 C33 Gd 60.4(2) . . ?
C32 C33 Gd 180.000(1) . . ?
C33 O34 Gd 93.6(2) . . ?
Gd O35 H35A 116.6 . . ?
Gd O35 H35B 46.6 . . ?
H35A O35 H35B 111.2 . . ?

loop_
_geom_bond_atom_site_label_1
_geom_bond_atom_site_label_2
_geom_bond_distance
_geom_bond_site_symmetry_2
_geom_bond_publ_flag
Gd O28 2.331(2) 7_657 ?
Gd O28 2.331(2) 8_455 ?
Gd O27 2.395(2) 4_657 ?
Gd O27 2.395(2) 3_454 ?
Gd O35 2.412(2) 2_656 ?
Gd O35 2.412(2) . ?
Gd O34 2.515(2) 2_656 ?
Gd O34 2.515(2) . ?
Gd C33 2.886(5) . ?
Gd H35B 1.9197 . ?
C1 C2 1.411(4) 2_656 ?
C1 C2 1.411(4) . ?
C1 C14 1.503(7) . ?
C2 N12 1.377(4) . ?
C2 C3 1.437(4) . ?
C3 C4 1.357(5) . ?
C3 H3 0.9500 . ?
C4 C5 1.436(5) . ?
C4 H4 0.9500 . ?
C5 N12 1.363(4) . ?
C5 C6 1.413(5) . ?
C6 C7 1.390(5) . ?
C6 C20 1.497(4) . ?
C7 N13 1.370(4) . ?
C7 C8 1.444(5) . ?
C8 C9 1.351(5) . ?
C8 H8 0.9500 . ?
C9 C10 1.448(5) . ?
C9 H9 0.9500 . ?
C10 N13 1.371(4) . ?
C10 C11 1.399(4) . ?
C11 C10 1.399(4) 2_656 ?
C11 C29 1.475(7) . ?
N12 H12 0.8800 . ?
N13 H13 0.8800 . ?
C14 C15 1.394(4) . ?
C14 C15 1.394(4) 2_656 ?
C15 C16 1.384(5) . ?
C15 H15 0.9500 . ?
C16 C17 1.400(5) . ?
C16 H16 0.9500 . ?
C17 C16 1.400(5) 2_656 ?
C17 C18 1.512(8) . ?
C18 O19 1.270(4) 2_656 ?
C18 O19 1.270(4) . ?
O19 H19 0.8147 . ?
C20 C25 1.390(4) . ?
C20 C21 1.407(4) . ?
C21 C22 1.378(4) . ?
C21 H21 0.9500 . ?
C22 C23 1.388(4) . ?
C22 H22 0.9500 . ?
C23 C24 1.386(4) . ?
C23 C26 1.503(4) . ?
C24 C25 1.390(4) . ?
C24 H24 0.9500 . ?
C25 H25 0.9500 . ?
C26 O27 1.258(4) . ?
C26 O28 1.265(4) . ?
O27 Gd 2.395(2) 3_546 ?
O28 Gd 2.331(2) 7_657 ?
C29 C30 1.375(5) 2_656 ?
C29 C30 1.375(5) . ?
C30 C31 1.390(6) . ?
C30 H30 0.9500 . ?
C31 C32 1.369(4) . ?
C31 H31 0.9500 . ?
C32 C31 1.369(4) 2_656 ?
C32 C33 1.489(7) . ?
C33 O34 1.268(3) 2_656 ?
C33 O34 1.268(3) . ?
O35 H35A 0.9647 . ?
O35 H35B 0.8735 . ?
